data_4030016
loop_
_publ_author_name
'Xue, Jing Yang'
'Ikemoto, Koki'
'Takahashi, Norihisa'
'Izumi, Tomoo'
'Taka, Hideo'
'Kita, Hiroshi'
'Sato, Sota'
'Isobe, Hiroyuki'

_publ_section_title
;
 Cyclo-meta-phenylene Revisited: Nickel-Mediated Synthesis, Molecular
 Structures, and Device Applications.
;
_journal_issue 20
_journal_name_full 'The Journal of organic chemistry'
_journal_page_first 9735
_journal_page_last 9739
_journal_paper_doi 10.1021/jo501903n
_journal_volume 79
_journal_year 2014
_chemical_formula_moiety 'C48.5 H39 O3'
_chemical_formula_sum 'C48.5 H39 O3'
_chemical_formula_weight 669.84
_space_group_IT_number 114
_symmetry_cell_setting tetragonal
_symmetry_Int_Tables_number 114
_symmetry_space_group_name_Hall 'P -4 2n'
_symmetry_space_group_name_H-M 'P -4 21 c'
_atom_sites_solution_hydrogens geom
_atom_sites_solution_primary direct
_atom_sites_solution_secondary difmap
_audit_creation_date 2014-06-27
_audit_creation_method 'by CrystalStructure 4.1'
_cell_angle_alpha 90.0000
_cell_angle_beta 90.0000
_cell_angle_gamma 90.0000
_cell_formula_units_Z 2
_cell_length_a 17.550(8)
_cell_length_b 17.550(8)
_cell_length_c 5.619(3)
_cell_measurement_reflns_used 1576
_cell_measurement_temperature 93
_cell_measurement_theta_max 68.25
_cell_measurement_theta_min 22.32
_cell_volume 1730.7(14)
_computing_cell_refinement 'CrystalClear-SM Expert 2.1 b28'
_computing_data_collection 'CrystalClear-SM Expert 2.1 b28 (Rigaku, 2013)'
_computing_data_reduction 'CrystalClear-SM Expert 2.1 b28'
_computing_molecular_graphics 'CrystalStructure 4.1'
_computing_publication_material 'CrystalStructure 4.1 (Rigaku, 2014)'
_computing_structure_refinement 'SHELXL-2013 (Sheldrick, 2013)'
_computing_structure_solution 'SIR2011 (Burla, et al., 2012)'
_diffrn_ambient_temperature 93
_diffrn_detector_area_resol_mean 5.811
_diffrn_measured_fraction_theta_full 0.998
_diffrn_measured_fraction_theta_max 0.998
_diffrn_measurement_device_type 'Rigaku XtaLAB P100'
_diffrn_measurement_method \w
_diffrn_radiation_type 'Cu K\a'
_diffrn_radiation_wavelength 1.54187
_diffrn_reflns_av_R_equivalents 0.0784
_diffrn_reflns_limit_h_max 21
_diffrn_reflns_limit_h_min -20
_diffrn_reflns_limit_k_max 20
_diffrn_reflns_limit_k_min -21
_diffrn_reflns_limit_l_max 6
_diffrn_reflns_limit_l_min -6
_diffrn_reflns_number 10198
_diffrn_reflns_theta_full 68.09
_diffrn_reflns_theta_max 68.09
_diffrn_reflns_theta_min 3.56
_diffrn_standards_number 0
_exptl_absorpt_coefficient_mu 0.613
_exptl_absorpt_correction_T_max 0.988
_exptl_absorpt_correction_T_min 0.722
_exptl_absorpt_correction_type multi-scan
_exptl_absorpt_process_details 'REQAB (Rigaku, 1998)'
_exptl_crystal_colour brown
_exptl_crystal_density_diffrn 1.285
_exptl_crystal_density_method 'not measured'
_exptl_crystal_description platelet
_exptl_crystal_F_000 708.00
_exptl_crystal_size_max 0.322
_exptl_crystal_size_mid 0.119
_exptl_crystal_size_min 0.020
_refine_diff_density_max 0.25
_refine_diff_density_min -0.18
_refine_ls_abs_structure_details
;
 Flack x determined using 466 quotients [(I+)-(I-)]/[(I+)+(I-)]
 (Parsons and Flack (2004), Acta Cryst. A60, s61).
;
_refine_ls_abs_structure_Flack 0.5(4)
_refine_ls_extinction_method none
_refine_ls_goodness_of_fit_ref 1.099
_refine_ls_hydrogen_treatment mixed
_refine_ls_number_parameters 129
_refine_ls_number_reflns 1576
_refine_ls_number_restraints 1
_refine_ls_R_factor_gt 0.0510
_refine_ls_shift/su_max 0.000
_refine_ls_structure_factor_coef Fsqd
_refine_ls_weighting_details 'w = 1/[\s^2^(Fo^2^)+(0.0600P)^2^+0.7563P] where P=(Fo^2^+2Fc^2^)/3'
_refine_ls_weighting_scheme calc
_refine_ls_wR_factor_ref 0.1309
_reflns_number_gt 1282
_reflns_number_total 1576
_reflns_threshold_expression F^2^>2.0\s(F^2^)
_cod_data_source_file jo501903n_si_005.cif
_cod_data_source_block 8CMP
_cod_depositor_comments 'Adding full bibliography for 4030014--4030018.cif.'
_cod_database_code 4030016

loop_
_symmetry_equiv_pos_site_id
_symmetry_equiv_pos_as_xyz
1 +X,+Y,+Z
2 +Y,-X,-Z
3 -X,-Y,+Z
4 -Y,+X,-Z
5 1/2-X,1/2+Y,1/2-Z
6 1/2-Y,1/2-X,1/2+Z
7 1/2+X,1/2-Y,1/2-Z
8 1/2+Y,1/2+X,1/2+Z

loop_
_atom_site_label
_atom_site_type_symbol
_atom_site_fract_x
_atom_site_fract_y
_atom_site_fract_z
_atom_site_U_iso_or_equiv
_atom_site_adp_type
_atom_site_occupancy
_atom_site_site_symmetry_multiplicity
_atom_site_calc_flag
_atom_site_refinement_flags
O1 O 0.0 0.0 0.3350(11) 0.0266(11) Uiso 0.5 4 d .
O2 O -0.0275(12) -0.0806(12) 0.091(4) 0.0266(11) Uiso 0.125 8 d .
O3 O -0.0499(4) -0.0631(4) 0.1183(13) 0.0266(11) Uiso 0.375 8 d .
C1 C 0.1003(2) 0.2209(2) 0.7546(7) 0.0287(9) Uani 1 8 d .
C2 C 0.1402(2) 0.1590(2) 0.6641(7) 0.0268(9) Uani 1 8 d .
C3 C 0.2023(2) 0.1272(2) 0.7830(7) 0.0275(9) Uani 1 8 d .
C4 C 0.2222(2) 0.1572(2) 1.0070(8) 0.0330(9) Uani 1 8 d .
C5 C 0.1810(2) 0.2176(2) 1.1009(8) 0.0354(10) Uani 1 8 d .
C6 C 0.1212(2) 0.2496(2) 0.9787(7) 0.0322(9) Uani 1 8 d .
C7 C 0.0402(2) 0.2582(2) 0.6084(8) 0.0279(9) Uani 1 8 d .
C8 C 0.0384(2) 0.3377(2) 0.5825(8) 0.0346(10) Uani 1 8 d .
C9 C -0.0135(2) 0.3717(2) 0.4321(8) 0.0341(10) Uani 1 8 d .
C10 C -0.0655(2) 0.3276(2) 0.3060(8) 0.0308(9) Uani 1 8 d .
C11 C -0.0666(2) 0.2491(2) 0.3319(7) 0.0271(9) Uani 1 8 d .
C12 C -0.01260(19) 0.2154(2) 0.4826(6) 0.0262(8) Uani 1 8 d .
C13 C 0.0185(17) -0.0212(13) -0.007(7) 0.0266(11) Uiso 0.125 8 d .
H1a H 0.0 0.0 0.5 0.0320 Uiso 1 2 d .
H1b H 0.049(3) 0.016(8) 0.293(5) 0.0320 Uiso 0.25 8 d .
H2 H 0.12496 0.13808 0.51968 0.0322 Uiso 1 8 calc R
H2A H -0.02381 -0.0801 0.23655 0.0320 Uiso 0.125 8 d .
H3a H -0.005(2) -0.036(4) 0.098(18) 0.0320 Uiso 0.375 8 d .
H4 H 0.26281 0.13653 1.09169 0.0396 Uiso 1 8 calc R
H5 H 0.1942 0.2368 1.24951 0.0425 Uiso 1 8 calc R
H6 H 0.09451 0.29027 1.04447 0.0387 Uiso 1 8 calc R
H3b H -0.087(3) -0.029(4) 0.071(18) 0.0320 Uiso 0.375 8 d .
H8 H 0.07248 0.36769 0.66774 0.0415 Uiso 1 8 calc R
H9 H -0.01366 0.42444 0.41485 0.0410 Uiso 1 8 calc R
H10 H -0.09988 0.35106 0.20348 0.0370 Uiso 1 8 calc R
H12 H -0.01218 0.16261 0.49872 0.0314 Uiso 1 8 calc R
H13A H 0.0328 0.01375 0.1163 0.0320 Uiso 0.125 8 d .
H13B H -0.00998 0.00548 -0.12724 0.0320 Uiso 0.25 4 d .
H13C H 0.06345 -0.0428 -0.07728 0.0320 Uiso 0.125 8 d .

loop_
_atom_site_aniso_label
_atom_site_aniso_U_11
_atom_site_aniso_U_22
_atom_site_aniso_U_33
_atom_site_aniso_U_12
_atom_site_aniso_U_13
_atom_site_aniso_U_23
C1 0.0268(18) 0.0271(19) 0.032(2) -0.0095(15) 0.0053(17) -0.0018(17)
C2 0.0248(19) 0.0273(19) 0.028(2) -0.0072(15) -0.0005(16) 0.0000(16)
C3 0.0255(19) 0.0293(19) 0.028(2) -0.0095(15) 0.0004(16) 0.0012(17)
C4 0.033(2) 0.036(2) 0.030(2) -0.0116(17) -0.0032(18) 0.0089(19)
C5 0.040(2) 0.039(2) 0.027(2) -0.0197(18) 0.0033(19) -0.0053(19)
C6 0.034(2) 0.0316(19) 0.031(2) -0.0075(17) 0.0093(19) -0.0041(18)
C7 0.0242(19) 0.0248(19) 0.035(2) -0.0006(15) 0.0111(17) -0.0006(17)
C8 0.029(2) 0.027(2) 0.048(2) -0.0059(16) 0.0128(19) -0.0107(19)
C9 0.029(2) 0.0176(18) 0.056(3) 0.0037(16) 0.015(2) 0.0016(18)
C10 0.0248(19) 0.028(2) 0.040(2) 0.0027(16) 0.0088(19) 0.0028(18)
C11 0.0240(19) 0.028(2) 0.029(2) 0.0020(15) 0.0124(16) 0.0013(17)
C12 0.0274(18) 0.0191(17) 0.032(2) 0.0010(15) 0.0061(17) 0.0019(17)

loop_
_atom_type_symbol
_atom_type_description
_atom_type_scat_dispersion_real
_atom_type_scat_dispersion_imag
_atom_type_scat_source
C C 0.0181 0.0091
;
International Tables for Crystallography
(1992, Vol. C, Tables 4.2.6.8 and 6.1.1.4)
;
H H 0.0000 0.0000
;
International Tables for Crystallography
(1992, Vol. C, Table 6.1.1.4)
;
O O 0.0492 0.0322
;
International Tables for Crystallography
(1992, Vol. C, Tables 4.2.6.8 and 6.1.1.4)
;

loop_
_geom_angle_atom_site_label_1
_geom_angle_atom_site_label_2
_geom_angle_atom_site_label_3
_geom_angle
_geom_angle_publ_flag
_geom_angle_site_symmetry_1
_geom_angle_site_symmetry_3
C2 C1 C6 118.5(3) yes . .
C2 C1 C7 119.9(4) yes . .
C6 C1 C7 121.5(3) yes . .
C1 C2 C3 122.1(4) yes . .
C2 C3 C4 118.1(3) yes . .
C2 C3 C11 120.6(3) yes . 2_556
C4 C3 C11 121.1(3) yes . 2_556
C3 C4 C5 119.8(4) yes . .
C4 C5 C6 121.4(4) yes . .
C1 C6 C5 120.0(4) yes . .
C1 C7 C8 120.7(3) yes . .
C1 C7 C12 121.1(3) yes . .
C8 C7 C12 118.1(4) yes . .
C7 C8 C9 120.7(4) yes . .
C8 C9 C10 120.3(4) yes . .
C9 C10 C11 120.6(4) yes . .
C3 C11 C10 120.8(3) yes 4_556 .
C3 C11 C12 120.7(3) yes 4_556 .
C10 C11 C12 118.3(3) yes . .
C7 C12 C11 122.0(3) yes . .
H1a O1 H1b 104.7(19) no . .
H1a O1 H1b 104.7(19) no . 3_555
H1b O1 H1b 151(3) no . 3_555
C13 O2 H2A 109(2) no . .
H3a O3 H3b 103(6) no . .
C1 C2 H2 118.935 no . .
C3 C2 H2 118.934 no . .
C3 C4 H4 120.116 no . .
C5 C4 H4 120.121 no . .
C4 C5 H5 119.305 no . .
C6 C5 H5 119.318 no . .
C1 C6 H6 119.996 no . .
C5 C6 H6 119.992 no . .
C7 C8 H8 119.659 no . .
C9 C8 H8 119.652 no . .
C8 C9 H9 119.858 no . .
C10 C9 H9 119.859 no . .
C9 C10 H10 119.688 no . .
C11 C10 H10 119.702 no . .
C7 C12 H12 118.991 no . .
C11 C12 H12 118.978 no . .
O2 C13 H13A 109(3) no . .
O2 C13 H13B 109(3) no . .
O2 C13 H13C 109(2) no . .
H13A C13 H13B 109(2) no . .
H13A C13 H13C 109(3) no . .
H13B C13 H13C 109(4) no . .
O1 H1a O1 180.000 no . 2_556

loop_
_geom_bond_atom_site_label_1
_geom_bond_atom_site_label_2
_geom_bond_distance
_geom_bond_publ_flag
_geom_bond_site_symmetry_2
O2 C13 1.43(3) yes .
C1 C2 1.389(5) yes .
C1 C6 1.405(6) yes .
C1 C7 1.488(5) yes .
C2 C3 1.396(5) yes .
C3 C4 1.408(6) yes .
C3 C11 1.490(5) yes 2_556
C4 C5 1.387(6) yes .
C5 C6 1.375(6) yes .
C7 C8 1.403(5) yes .
C7 C12 1.388(5) yes .
C8 C9 1.378(6) yes .
C9 C10 1.391(6) yes .
C10 C11 1.386(5) yes .
C11 C12 1.403(5) yes .
O1 H1a 0.927(6) no .
O1 H1b 0.93(6) no .
O1 H1b 0.93(6) no 3_555
O2 H2A 0.82(2) no .
O3 H3a 0.94(5) no .
O3 H3b 0.93(6) no .
C2 H2 0.930 no .
C4 H4 0.930 no .
C5 H5 0.930 no .
C6 H6 0.930 no .
C8 H8 0.930 no .
C9 H9 0.930 no .
C10 H10 0.930 no .
C12 H12 0.930 no .
C13 H13A 0.96(3) no .
C13 H13B 0.96(3) no .
C13 H13C 0.96(3) no .

loop_
_geom_contact_atom_site_label_1
_geom_contact_atom_site_label_2
_geom_contact_distance
_geom_contact_publ_flag
_geom_contact_site_symmetry_2
C1 C4 2.800(6) no .
C2 C5 2.756(6) no .
C2 C12 3.034(5) no .
C2 C12 3.004(5) no 2_556
C3 C6 2.803(5) no .
C4 C10 3.017(6) no 2_556
C6 C8 3.075(6) no .
C7 C10 2.796(6) no .
C8 C11 2.792(6) no .
C9 C12 2.759(5) no .
O3 O3 2.399(10) no 2_555
O3 O3 2.824(10) no 3_555
O3 O3 2.399(10) no 4_555
O3 C1 3.554(8) no 3_554
O3 C2 3.443(8) no 3_554
O3 C3 3.459(8) no 3_554
O3 C4 3.501(8) no 3_554
O3 C5 3.558(8) no 3_554
O3 C6 3.591(8) no 3_554
O3 C12 3.541(8) no 3_555
C1 O3 3.554(8) no 3_556
C2 O3 3.443(8) no 3_556
C2 C5 3.404(6) no 1_554
C3 O3 3.459(8) no 3_556
C4 O3 3.501(8) no 3_556
C5 O3 3.558(8) no 3_556
C5 C2 3.404(6) no 1_556
C6 O3 3.591(8) no 3_556
C12 O3 3.541(8) no 3_555
O1 H1b 2.28(4) no 2_556
C1 H5 3.2444 no .
C1 H8 2.6666 no .
C1 H12 2.6481 no .
C2 H4 3.2496 no .
C2 H6 3.2430 no .
C2 H12 2.8314 no .
C2 H12 2.7626 no 2_556
C3 H5 3.2550 no .
C3 H10 2.6549 no 2_556
C3 H12 2.6576 no 2_556
C4 H2 3.2440 no .
C4 H6 3.2444 no .
C4 H10 2.7426 no 2_556
C6 H2 3.2386 no .
C6 H4 3.2435 no .
C6 H8 2.8422 no .
C7 H2 2.6278 no .
C7 H6 2.6883 no .
C7 H9 3.2541 no .
C8 H6 2.8983 no .
C8 H10 3.2371 no .
C8 H12 3.2324 no .
C10 H4 2.8004 no 4_556
C10 H8 3.2389 no .
C10 H12 3.2305 no .
C11 H2 2.6487 no 4_556
C11 H4 2.6884 no 4_556
C11 H9 3.2481 no .
C12 H2 2.7769 no .
C12 H2 2.7141 no 4_556
C12 H8 3.2342 no .
C12 H10 3.2372 no .
H1a H1b 1.47(5) no 2_556
H1b H1b 2.65(8) no 2_556
H2 H12 2.4479 no .
H2 H12 2.3086 no 2_556
H2A H13A 2.0388(8) no .
H2A H13B 2.5482(9) no .
H2A H13C 2.4256(8) no .
H4 H5 2.3094 no .
H4 H10 2.3587 no 2_556
H5 H6 2.2955 no .
H6 H8 2.5449 no .
H8 H9 2.3015 no .
H9 H10 2.3149 no .
O1 H1b 2.28(4) no 4_556
O1 H2 3.4292 no .
O1 H2 3.3689 no 2_556
O1 H2 3.4292 no 3_555
O1 H2 3.3689 no 4_556
O1 H12 3.0061 no .
O1 H12 3.0106 no 2_556
O1 H12 3.0061 no 3_555
O1 H12 3.0106 no 4_556
O3 H2 2.9248 no 3_555
O3 H3a 1.72(8) no 2_555
O3 H3a 1.98(7) no 3_555
O3 H3a 2.19(8) no 4_555
O3 H3b 2.87(6) no 2_555
O3 H3b 2.91(6) no 3_555
O3 H3b 1.79(8) no 4_555
O3 H12 2.9683 no 3_555
O3 H12 3.0560 no 4_556
C1 H5 3.2936 no 1_554
C1 H5 3.2237 no 6_554
C1 H3b 3.40(6) no 2_556
C2 H1b 3.36(12) no 4_556
C2 H5 2.8620 no 1_554
C2 H5 3.3956 no 6_554
C2 H3b 3.55(7) no 2_556
C2 H3b 3.36(8) no 3_556
C3 H4 3.5893 no 6_554
C3 H5 3.5650 no 1_554
C3 H5 3.3177 no 6_554
C3 H3b 3.11(7) no 3_556
C4 H2 3.3652 no 1_556
C4 H5 3.0687 no 6_554
C4 H3b 3.29(6) no 3_556
C4 H10 3.5236 no 7_556
C5 H2 2.9074 no 1_556
C5 H5 2.8939 no 6_554
C6 H5 2.9738 no 6_554
C6 H8 3.3039 no 6_555
C7 H4 3.5312 no 4_557
C7 H5 3.3928 no 1_554
C7 H6 3.3565 no 1_554
C8 H6 3.2869 no 1_554
C8 H6 3.2415 no 6_554
C8 H8 3.2615 no 6_554
C8 H10 3.5313 no 8_455
C9 H6 3.2219 no 1_554
C9 H8 3.1163 no 6_554
C9 H9 3.5482 no 8_455
C9 H10 2.8680 no 8_455
C10 H4 3.1310 no 7_456
C10 H6 3.2370 no 1_554
C10 H9 3.5527 no 8_454
C10 H10 2.9579 no 8_455
C11 H4 3.4718 no 4_557
C11 H6 3.3359 no 1_554
C12 H1b 3.19(5) no 4_556
C12 H4 3.3386 no 4_557
C12 H6 3.3651 no 1_554
C12 H3b 3.38(8) no 2_556
H1a H1b 1.47(5) no 4_556
H1a H2 3.2703 no .
H1a H2 3.2703 no 2_556
H1a H2 3.2703 no 3_555
H1a H2 3.2703 no 4_556
H1a H12 2.8619 no .
H1a H12 2.8619 no 2_556
H1a H12 2.8619 no 3_555
H1a H12 2.8619 no 4_556
H1b C2 3.36(12) no 2_556
H1b C12 3.19(5) no 2_556
H1b H1b 3.53(7) no 2_555
H1b H1b 3.53(7) no 4_555
H1b H1b 2.65(8) no 4_556
H1b H2 2.8300 no .
H1b H2 3.1118 no 2_556
H1b H12 3.0177 no .
H1b H12 2.3174 no 2_556
H1b H12 3.4013 no 3_555
H2 O1 3.4292 no .
H2 O1 3.3689 no 2_556
H2 O3 2.9248 no 3_555
H2 C4 3.3652 no 1_554
H2 C5 2.9074 no 1_554
H2 H1a 3.2703 no .
H2 H1b 2.8300 no .
H2 H1b 3.1118 no 4_556
H2 H4 3.4113 no 1_554
H2 H5 2.6044 no 1_554
H2 H3b 3.2374 no 3_555
H2 H13A 3.5376 no .
H3a O3 2.19(8) no 2_555
H3a O3 1.98(7) no 3_555
H3a O3 1.72(8) no 4_555
H3a H3a 1.41(12) no 2_555
H3a H3a 1.26(10) no 3_555
H3a H3a 1.41(12) no 4_555
H3a H3b 2.39(10) no 2_555
H3a H3b 1.97(8) no 3_555
H3a H3b 1.44(11) no 4_555
H3a H12 3.1832 no 3_555
H4 C3 3.5893 no 6_555
H4 C7 3.5312 no 2_557
H4 C10 3.1310 no 7_556
H4 C11 3.4718 no 2_557
H4 C12 3.3386 no 2_557
H4 H2 3.4113 no 1_556
H4 H5 3.5387 no 6_554
H4 H10 2.6795 no 7_556
H5 C1 3.2936 no 1_556
H5 C1 3.2237 no 6_555
H5 C2 2.8620 no 1_556
H5 C2 3.3956 no 6_555
H5 C3 3.5650 no 1_556
H5 C3 3.3177 no 6_555
H5 C4 3.0687 no 6_555
H5 C5 2.8939 no 6_555
H5 C6 2.9738 no 6_555
H5 C7 3.3928 no 1_556
H5 H2 2.6044 no 1_556
H5 H4 3.5387 no 6_555
H5 H5 3.2903 no 6_554
H5 H5 3.2903 no 6_555
H5 H6 3.4039 no 6_555
H5 H8 3.5489 no 6_555
H6 C7 3.3565 no 1_556
H6 C8 3.2869 no 1_556
H6 C8 3.2415 no 6_555
H6 C9 3.2219 no 1_556
H6 C10 3.2370 no 1_556
H6 C11 3.3359 no 1_556
H6 C12 3.3651 no 1_556
H6 H5 3.4039 no 6_554
H6 H8 2.5927 no 6_555
H3b O3 1.79(8) no 2_555
H3b O3 2.91(6) no 3_555
H3b O3 2.87(6) no 4_555
H3b C1 3.40(6) no 4_556
H3b C2 3.36(8) no 3_554
H3b C2 3.55(7) no 4_556
H3b C3 3.11(7) no 3_554
H3b C4 3.29(6) no 3_554
H3b C12 3.38(8) no 4_556
H3b H2 3.2374 no 3_555
H3b H3a 1.44(11) no 2_555
H3b H3a 1.97(8) no 3_555
H3b H3a 2.39(10) no 4_555
H3b H3b 2.42(9) no 2_555
H3b H3b 3.23(8) no 3_555
H3b H3b 2.42(9) no 4_555
H3b H12 3.4746 no 4_555
H3b H12 2.7709 no 4_556
H8 C6 3.3039 no 6_554
H8 C8 3.2615 no 6_555
H8 C9 3.1163 no 6_555
H8 H5 3.5489 no 6_554
H8 H6 2.5927 no 6_554
H8 H8 3.1778 no 6_554
H8 H8 3.1778 no 6_555
H8 H9 2.9144 no 6_555
H9 C9 3.5482 no 8_454
H9 C10 3.5527 no 8_455
H9 H8 2.9144 no 6_554
H9 H9 2.6952 no 3_565
H9 H9 3.5773 no 6_554
H9 H9 3.5773 no 6_555
H9 H9 3.2021 no 8_454
H9 H9 3.2021 no 8_455
H9 H10 2.9068 no 8_455
H10 C4 3.5236 no 7_456
H10 C8 3.5313 no 8_454
H10 C9 2.8680 no 8_454
H10 C10 2.9579 no 8_454
H10 H4 2.6795 no 7_456
H10 H9 2.9068 no 8_454
H10 H10 3.0620 no 8_454
H10 H10 3.0620 no 8_455
H12 O1 3.0061 no .
H12 O1 3.0106 no 2_556
H12 O3 3.0560 no 2_556
H12 O3 2.9683 no 3_555
H12 H1a 2.8619 no .
H12 H1b 3.0177 no .
H12 H1b 3.4013 no 3_555
H12 H1b 2.3174 no 4_556
H12 H3a 3.1832 no 3_555
H12 H3b 3.4746 no 2_555
H12 H3b 2.7709 no 2_556
H12 H13A 3.4736 no .
H13A H2 3.5376 no .
H13A H12 3.4736 no .

loop_
_geom_torsion_atom_site_label_1
_geom_torsion_atom_site_label_2
_geom_torsion_atom_site_label_3
_geom_torsion_atom_site_label_4
_geom_torsion
_geom_torsion_publ_flag
_geom_torsion_site_symmetry_1
_geom_torsion_site_symmetry_3
_geom_torsion_site_symmetry_4
C2 C1 C6 C5 1.5(5) no . . .
C6 C1 C2 C3 -3.3(5) no . . .
C2 C1 C7 C8 -131.8(4) no . . .
C2 C1 C7 C12 44.2(5) no . . .
C7 C1 C2 C3 173.1(3) no . . .
C6 C1 C7 C8 44.4(5) no . . .
C6 C1 C7 C12 -139.5(4) no . . .
C7 C1 C6 C5 -174.8(3) no . . .
C1 C2 C3 C4 3.1(5) no . . .
C1 C2 C3 C11 -173.0(3) no . . 2_556
C2 C3 C4 C5 -1.1(5) no . . .
C2 C3 C11 C10 140.7(3) no . 2_556 2_556
C2 C3 C11 C12 -34.7(5) no . 2_556 2_556
C4 C3 C11 C10 -35.2(5) no . 2_556 2_556
C4 C3 C11 C12 149.3(3) no . 2_556 2_556
C11 C3 C4 C5 174.9(3) no 2_556 . .
C3 C4 C5 C6 -0.6(6) no . . .
C4 C5 C6 C1 0.4(6) no . . .
C1 C7 C8 C9 174.8(3) no . . .
C1 C7 C12 C11 -175.9(3) no . . .
C8 C7 C12 C11 0.3(5) no . . .
C12 C7 C8 C9 -1.4(6) no . . .
C7 C8 C9 C10 0.9(6) no . . .
C8 C9 C10 C11 0.8(6) no . . .
C9 C10 C11 C3 173.7(3) no . . 4_556
C9 C10 C11 C12 -1.8(6) no . . .
C3 C11 C12 C7 -174.2(3) no 4_556 . .
C10 C11 C12 C7 1.3(5) no . . .
